data_7009655
loop_
_publ_author_name
'Chen, Wu-Yong'
'Eaborn, Colin'
'Gorrell, Ian B.'
'Hitchcock, Peter B.'
'Smith, J. David'

_publ_section_title
;
 Syntheses and crystal structures of some lithium di- and
 tri-(thiolato)[tris(trimethylsilyl)methyl]aluminates
;
_journal_issue 14
_journal_name_full 'Journal of the Chemical Society, Dalton Transactions'
_journal_page_first 2313
_journal_paper_doi 10.1039/b002489i
_journal_year 2000
_chemical_formula_structural '[(Tsi)AlH(StBu)2Li(thf)]'
_chemical_formula_sum 'C22 H54 Al Li O S2 Si3'
_chemical_formula_weight 516.96
_chemical_name_systematic
; 
 ? 
;
_space_group_IT_number 14
_symmetry_cell_setting monoclinic
_symmetry_space_group_name_Hall '-P 2ybc'
_symmetry_space_group_name_H-M 'P 1 21/c 1'
_atom_sites_solution_hydrogens geom
_atom_sites_solution_primary direct
_atom_sites_solution_secondary difmap
_audit_creation_method SHELXL
_cell_angle_alpha 90.00
_cell_angle_beta 115.150(10)
_cell_angle_gamma 90.00
_cell_formula_units_Z 8
_cell_length_a 21.737(4)
_cell_length_b 14.610(3)
_cell_length_c 23.040(4)
_cell_measurement_reflns_used 25
_cell_measurement_temperature 173(2)
_cell_measurement_theta_max 10
_cell_measurement_theta_min 7
_cell_volume 6623(2)
_computing_cell_refinement 'Enraf-Nonius CAD4'
_computing_data_collection 'Enraf-Nonius CAD4'
_computing_molecular_graphics 'CAMERON (Watkin and Pearce,1993)'
_computing_publication_material SHELXL-93
_computing_structure_refinement 'SHELXL-93 (Sheldrick, 1993)'
_computing_structure_solution 'SHELXS-86 (Sheldrick, 1990)'
_diffrn_ambient_temperature 173(2)
_diffrn_measurement_device ' Enraf-Nonius CAD4'
_diffrn_measurement_method \w--2\q
_diffrn_radiation_monochromator graphite
_diffrn_radiation_source 'fine-focus sealed tube'
_diffrn_radiation_type MoK\a
_diffrn_radiation_wavelength 0.71073
_diffrn_reflns_av_R_equivalents 0.0381
_diffrn_reflns_av_sigmaI/netI 0.0785
_diffrn_reflns_limit_h_max 25
_diffrn_reflns_limit_h_min 0
_diffrn_reflns_limit_k_max 17
_diffrn_reflns_limit_k_min 0
_diffrn_reflns_limit_l_max 24
_diffrn_reflns_limit_l_min -27
_diffrn_reflns_number 11948
_diffrn_reflns_theta_max 24.99
_diffrn_reflns_theta_min 2.07
_diffrn_standards_decay_% 0
_diffrn_standards_interval_time 120
_diffrn_standards_number 2
_exptl_absorpt_coefficient_mu 0.307
_exptl_absorpt_correction_type none
_exptl_crystal_density_diffrn 1.037
_exptl_crystal_F_000 2272
_exptl_crystal_size_max 0.40
_exptl_crystal_size_mid 0.40
_exptl_crystal_size_min 0.20
_refine_ls_extinction_method none
_refine_ls_goodness_of_fit_all 1.020
_refine_ls_goodness_of_fit_obs 0.977
_refine_ls_hydrogen_treatment riding
_refine_ls_matrix_type full
_refine_ls_number_parameters 549
_refine_ls_number_reflns 11630
_refine_ls_number_restraints 0
_refine_ls_restrained_S_all 1.030
_refine_ls_restrained_S_obs 0.977
_refine_ls_R_factor_all 0.1070
_refine_ls_R_factor_obs 0.0628
_refine_ls_shift/esd_max 0.002
_refine_ls_shift/esd_mean 0.000
_refine_ls_structure_factor_coef Fsqd
_refine_ls_weighting_details 'w=1/[\s^2^(Fo^2^)+(0.0977P)^2^+8.0487P] where P=(Fo^2^+2Fc^2^)/3'
_refine_ls_weighting_scheme calc
_refine_ls_wR_factor_all 0.2043
_refine_ls_wR_factor_obs 0.1568
_reflns_number_observed 7701
_reflns_number_total 11632
_reflns_observed_criterion >2sigma(I)
_cod_data_source_file b002489i.txt
_cod_data_source_block jul1198
_cod_depositor_comments
;
The following automatic conversions were performed:

'_refine_ls_weighting_scheme' value 'calc
w=1/[\s^2^(Fo^2^)+(0.0977P)^2^+8.0487P] where P=(Fo^2^+2Fc^2^)/3' was
changed to 'calc'. New tag '_refine_ls_weighting_details' was
created. The value of the new tag was set to
'w=1/[\s^2^(Fo^2^)+(0.0977P)^2^+8.0487P] where P=(Fo^2^+2Fc^2^)/3'.

Automatic conversion script
Id: cif_fix_values 3143 2015-03-26 13:38:13Z robertas 
;
_cod_original_cell_volume 6623.3(22)
_cod_original_sg_symbol_H-M P2(1)/c
_cod_database_code 7009655

loop_
_symmetry_equiv_pos_as_xyz
'x, y, z'
'x, -y+1/2, z+1/2'
'-x, -y, -z'
'-x, y-1/2, -z-1/2'

loop_
_atom_site_aniso_label
_atom_site_aniso_U_11
_atom_site_aniso_U_22
_atom_site_aniso_U_33
_atom_site_aniso_U_23
_atom_site_aniso_U_13
_atom_site_aniso_U_12
Al1 0.0261(7) 0.0334(7) 0.0294(7) 0.0017(6) 0.0136(6) 0.0025(6)
Al2 0.0258(6) 0.0296(7) 0.0207(6) -0.0001(5) 0.0126(5) -0.0014(5)
Li1 0.077(7) 0.063(7) 0.075(7) 0.012(5) 0.056(6) 0.004(5)
Li2 0.049(5) 0.066(6) 0.072(7) -0.001(5) 0.042(5) -0.003(5)
S1 0.0420(7) 0.0409(7) 0.0389(7) 0.0054(6) 0.0167(6) 0.0133(6)
S2 0.0382(7) 0.0395(7) 0.0439(7) 0.0023(6) 0.0231(6) -0.0021(5)
S3 0.0321(6) 0.0328(6) 0.0285(6) 0.0061(5) 0.0120(5) -0.0031(5)
S4 0.0368(6) 0.0382(6) 0.0265(6) -0.0035(5) 0.0148(5) 0.0060(5)
Si1 0.0291(7) 0.0329(7) 0.0477(8) -0.0022(6) 0.0199(6) 0.0010(5)
Si2 0.0332(7) 0.0287(7) 0.0503(9) 0.0057(6) 0.0088(6) -0.0024(6)
Si3 0.0424(8) 0.0371(8) 0.0301(7) 0.0028(6) 0.0086(6) 0.0055(6)
Si4 0.0399(8) 0.0426(8) 0.0233(6) 0.0005(6) 0.0070(6) -0.0098(6)
Si5 0.0471(8) 0.0445(8) 0.0305(7) -0.0008(6) 0.0253(6) 0.0055(6)
Si6 0.0443(8) 0.0339(7) 0.0324(7) 0.0070(6) 0.0208(6) -0.0019(6)
O1 0.089(3) 0.048(2) 0.095(3) 0.008(2) 0.076(3) 0.007(2)
O2 0.062(2) 0.052(2) 0.098(3) 0.030(2) 0.061(2) 0.017(2)
C1 0.027(2) 0.023(2) 0.030(2) 0.002(2) 0.010(2) 0.005(2)
C2 0.055(3) 0.036(3) 0.068(4) -0.011(3) 0.040(3) 0.002(2)
C3 0.035(3) 0.047(3) 0.064(4) 0.003(3) 0.017(3) 0.005(2)
C4 0.044(3) 0.063(4) 0.061(4) 0.001(3) 0.035(3) 0.000(3)
C5 0.049(3) 0.042(3) 0.062(4) 0.025(3) 0.023(3) 0.005(2)
C6 0.033(3) 0.052(3) 0.085(5) 0.012(3) 0.011(3) -0.008(3)
C7 0.060(4) 0.035(3) 0.070(4) -0.010(3) 0.003(3) -0.008(3)
C8 0.055(4) 0.059(4) 0.039(3) 0.001(3) -0.004(3) 0.005(3)
C9 0.073(4) 0.072(4) 0.029(3) -0.003(3) 0.023(3) 0.014(3)
C10 0.058(3) 0.050(3) 0.047(3) 0.014(3) 0.022(3) 0.010(3)
C11 0.040(3) 0.051(3) 0.049(3) 0.014(3) 0.012(3) 0.014(2)
C12 0.102(6) 0.039(3) 0.089(5) 0.017(3) 0.023(4) 0.019(4)
C13 0.052(3) 0.065(4) 0.043(3) 0.022(3) 0.017(3) 0.014(3)
C14 0.041(3) 0.104(6) 0.071(4) -0.003(4) 0.019(3) 0.024(3)
C15 0.041(3) 0.054(3) 0.061(4) 0.000(3) 0.026(3) -0.014(3)
C16 0.050(4) 0.101(6) 0.113(7) 0.044(5) -0.014(4) -0.017(4)
C17 0.071(4) 0.074(5) 0.103(6) 0.005(4) 0.044(4) -0.022(4)
C18 0.095(6) 0.141(8) 0.099(6) -0.071(6) 0.056(5) -0.067(6)
C19 0.245(12) 0.074(6) 0.195(11) 0.008(6) 0.193(11) 0.003(7)
C20 0.360(19) 0.079(6) 0.223(13) -0.009(7) 0.262(15) -0.010(9)
C21 0.422(25) 0.106(9) 0.221(15) -0.041(9) 0.265(18) -0.049(12)
C22 0.255(13) 0.065(5) 0.218(12) -0.007(6) 0.206(12) -0.003(7)
C23 0.028(2) 0.034(2) 0.016(2) 0.003(2) 0.010(2) 0.001(2)
C24 0.028(3) 0.062(4) 0.041(3) 0.007(3) 0.005(2) -0.004(2)
C25 0.070(4) 0.045(3) 0.038(3) -0.006(2) 0.013(3) -0.019(3)
C26 0.058(4) 0.076(4) 0.022(3) 0.004(3) 0.000(2) -0.014(3)
C27 0.095(5) 0.064(4) 0.044(3) -0.001(3) 0.047(3) 0.012(3)
C28 0.059(3) 0.044(3) 0.047(3) -0.001(2) 0.028(3) 0.013(3)
C29 0.039(3) 0.075(4) 0.052(3) 0.011(3) 0.030(3) 0.004(3)
C30 0.070(4) 0.058(4) 0.043(3) 0.014(3) 0.033(3) -0.004(3)
C31 0.063(4) 0.043(3) 0.050(3) 0.002(3) 0.026(3) -0.012(3)
C32 0.069(4) 0.046(3) 0.051(3) 0.023(3) 0.033(3) 0.018(3)
C33 0.042(3) 0.037(3) 0.026(2) 0.011(2) 0.017(2) 0.003(2)
C34 0.061(4) 0.060(4) 0.060(4) 0.028(3) 0.017(3) -0.005(3)
C35 0.134(7) 0.058(4) 0.035(3) 0.004(3) 0.030(4) 0.005(4)
C36 0.057(4) 0.106(5) 0.061(4) 0.050(4) 0.032(3) 0.025(4)
C37 0.071(4) 0.031(3) 0.028(3) -0.007(2) 0.015(3) 0.002(2)
C38 0.123(6) 0.093(5) 0.041(4) -0.005(3) 0.046(4) 0.012(5)
C39 0.061(4) 0.058(4) 0.056(4) -0.026(3) -0.014(3) 0.003(3)
C40 0.115(6) 0.043(4) 0.060(4) -0.010(3) 0.015(4) -0.001(4)
C41 0.062(4) 0.045(3) 0.052(3) 0.002(3) 0.037(3) 0.000(3)
C42 0.056(4) 0.074(5) 0.100(5) 0.003(4) 0.049(4) -0.015(3)
C43 0.098(6) 0.120(7) 0.212(11) 0.088(7) 0.116(8) 0.051(5)
C44 0.114(7) 0.101(7) 0.288(15) 0.106(8) 0.152(9) 0.060(6)

loop_
_atom_site_label
_atom_site_type_symbol
_atom_site_fract_x
_atom_site_fract_y
_atom_site_fract_z
_atom_site_U_iso_or_equiv
_atom_site_thermal_displace_type
_atom_site_occupancy
_atom_site_calc_flag
_atom_site_refinement_flags
_atom_site_disorder_group
Al1 Al 0.44324(6) 0.27316(9) 0.36704(6) 0.0290(3) Uani 1 d . .
H1 H 0.4670(24) 0.2898(32) 0.4447(23) 0.048(14) Uiso 1 d . .
Al2 Al 0.13817(6) 0.74508(9) 0.48091(6) 0.0244(3) Uani 1 d . .
H2 H 0.2173(22) 0.7506(29) 0.5262(21) 0.035(12) Uiso 1 d . .
Li1 Li 0.5472(6) 0.2546(7) 0.3123(5) 0.063(3) Uani 1 d . .
Li2 Li 0.0277(5) 0.7232(7) 0.5284(5) 0.057(2) Uani 1 d . .
S1 S 0.49278(6) 0.14236(9) 0.34766(6) 0.0408(3) Uani 1 d . .
S2 S 0.49361(6) 0.38692(9) 0.33103(6) 0.0385(3) Uani 1 d . .
S3 S 0.09138(6) 0.61126(8) 0.50173(5) 0.0315(3) Uani 1 d . .
S4 S 0.07813(6) 0.85589(8) 0.50763(5) 0.0334(3) Uani 1 d . .
Si1 Si 0.30285(6) 0.35957(9) 0.34243(7) 0.0354(3) Uani 1 d . .
Si2 Si 0.30962(7) 0.15294(9) 0.31960(7) 0.0405(3) Uani 1 d . .
Si3 Si 0.32325(7) 0.29239(9) 0.22400(6) 0.0389(3) Uani 1 d . .
Si4 Si 0.02862(7) 0.70616(10) 0.33561(6) 0.0375(3) Uani 1 d . .
Si5 Si 0.18457(7) 0.68978(10) 0.37661(6) 0.0377(3) Uani 1 d . .
Si6 Si 0.11842(7) 0.87974(9) 0.36550(6) 0.0353(3) Uani 1 d . .
O1 O 0.5924(2) 0.2500(3) 0.2598(2) 0.0648(12) Uani 1 d . .
O2 O -0.0440(2) 0.7162(3) 0.5513(2) 0.0619(12) Uani 1 d . .
C1 C 0.3421(2) 0.2689(3) 0.3101(2) 0.0277(9) Uani 1 d . .
C2 C 0.3494(3) 0.4714(3) 0.3596(3) 0.0480(13) Uani 1 d . .
H2C H 0.3975(3) 0.4610(3) 0.3879(3) 0.072 Uiso 1 calc R .
H2B H 0.3297(3) 0.5129(3) 0.3806(3) 0.072 Uiso 1 calc R .
H2A H 0.3454(3) 0.4988(3) 0.3193(3) 0.072 Uiso 1 calc R .
C3 C 0.2123(2) 0.3889(4) 0.2883(3) 0.0500(14) Uani 1 d . .
H3C H 0.1848(2) 0.3329(4) 0.2773(3) 0.075 Uiso 1 calc R .
H3B H 0.2102(2) 0.4174(4) 0.2490(3) 0.075 Uiso 1 calc R .
H3A H 0.1945(2) 0.4315(4) 0.3103(3) 0.075 Uiso 1 calc R .
C4 C 0.3037(3) 0.3271(4) 0.4219(3) 0.0515(14) Uani 1 d . .
H4C H 0.2801(3) 0.2686(4) 0.4176(3) 0.077 Uiso 1 calc R .
H4B H 0.2806(3) 0.3746(4) 0.4353(3) 0.077 Uiso 1 calc R .
H4A H 0.3508(3) 0.3212(4) 0.4541(3) 0.077 Uiso 1 calc R .
C5 C 0.3530(3) 0.1066(4) 0.4035(3) 0.0514(14) Uani 1 d . .
H5C H 0.3492(3) 0.1512(4) 0.4336(3) 0.077 Uiso 1 calc R .
H5B H 0.4010(3) 0.0955(4) 0.4142(3) 0.077 Uiso 1 calc R .
H5A H 0.3313(3) 0.0491(4) 0.4064(3) 0.077 Uiso 1 calc R .
C6 C 0.2158(3) 0.1511(4) 0.2999(3) 0.062(2) Uani 1 d . .
H6C H 0.1899(3) 0.1746(4) 0.2564(3) 0.093 Uiso 1 calc R .
H6B H 0.2073(3) 0.1895(4) 0.3305(3) 0.093 Uiso 1 calc R .
H6A H 0.2017(3) 0.0881(4) 0.3025(3) 0.093 Uiso 1 calc R .
C7 C 0.3205(3) 0.0616(4) 0.2673(3) 0.063(2) Uani 1 d . .
H7C H 0.2989(3) 0.0813(4) 0.2224(3) 0.095 Uiso 1 calc R .
H7B H 0.2993(3) 0.0047(4) 0.2722(3) 0.095 Uiso 1 calc R .
H7A H 0.3691(3) 0.0511(4) 0.2800(3) 0.095 Uiso 1 calc R .
C8 C 0.2361(3) 0.2537(4) 0.1651(3) 0.059(2) Uani 1 d . .
H8C H 0.2302(3) 0.1888(4) 0.1720(3) 0.089 Uiso 1 calc R .
H8B H 0.2314(3) 0.2627(4) 0.1212(3) 0.089 Uiso 1 calc R .
H8A H 0.2014(3) 0.2897(4) 0.1714(3) 0.089 Uiso 1 calc R .
C9 C 0.3853(3) 0.2369(4) 0.1976(3) 0.058(2) Uani 1 d . .
H9C H 0.3871(3) 0.1710(4) 0.2060(3) 0.086 Uiso 1 calc R .
H9B H 0.4305(3) 0.2636(4) 0.2214(3) 0.086 Uiso 1 calc R .
H9A H 0.3706(3) 0.2473(4) 0.1516(3) 0.086 Uiso 1 calc R .
C10 C 0.3262(3) 0.4159(4) 0.2047(3) 0.0517(14) Uani 1 d . .
H10C H 0.3159(3) 0.4224(4) 0.1592(3) 0.078 Uiso 1 calc R .
H10B H 0.3717(3) 0.4402(4) 0.2308(3) 0.078 Uiso 1 calc R .
H10A H 0.2926(3) 0.4499(4) 0.2141(3) 0.078 Uiso 1 calc R .
C11 C 0.5585(3) 0.0826(4) 0.4180(3) 0.0492(13) Uani 1 d . .
C12 C 0.5378(4) -0.0185(4) 0.4085(4) 0.082(2) Uani 1 d . .
H12C H 0.5363(4) -0.0399(4) 0.3676(4) 0.123 Uiso 1 calc R .
H12B H 0.4929(4) -0.0255(4) 0.4082(4) 0.123 Uiso 1 calc R .
H12A H 0.5711(4) -0.0547(4) 0.4436(4) 0.123 Uiso 1 calc R .
C13 C 0.5611(3) 0.1167(4) 0.4811(3) 0.0544(15) Uani 1 d . .
H13C H 0.5167(3) 0.1079(4) 0.4816(3) 0.082 Uiso 1 calc R .
H13B H 0.5727(3) 0.1819(4) 0.4860(3) 0.082 Uiso 1 calc R .
H13A H 0.5957(3) 0.0824(4) 0.5165(3) 0.082 Uiso 1 calc R .
C14 C 0.6267(3) 0.0953(5) 0.4157(3) 0.074(2) Uani 1 d . .
H14C H 0.6240(3) 0.0730(5) 0.3746(3) 0.111 Uiso 1 calc R .
H14B H 0.6616(3) 0.0608(5) 0.4508(3) 0.111 Uiso 1 calc R .
H14A H 0.6387(3) 0.1605(5) 0.4204(3) 0.111 Uiso 1 calc R .
C15 C 0.5664(3) 0.4407(4) 0.4000(3) 0.0505(14) Uani 1 d . .
C16 C 0.6185(3) 0.3675(6) 0.4344(4) 0.105(3) Uani 1 d . .
H16C H 0.6340(3) 0.3391(6) 0.4044(4) 0.158 Uiso 1 calc R .
H16B H 0.5980(3) 0.3208(6) 0.4512(4) 0.158 Uiso 1 calc R .
H16A H 0.6573(3) 0.3953(6) 0.4700(4) 0.158 Uiso 1 calc R .
C17 C 0.5975(3) 0.5076(5) 0.3712(4) 0.080(2) Uani 1 d . .
H17C H 0.6133(3) 0.4752(5) 0.3429(4) 0.120 Uiso 1 calc R .
H17B H 0.6360(3) 0.5381(5) 0.4055(4) 0.120 Uiso 1 calc R .
H17A H 0.5634(3) 0.5534(5) 0.3465(4) 0.120 Uiso 1 calc R .
C18 C 0.5411(4) 0.4863(6) 0.4437(4) 0.107(3) Uani 1 d . .
H18C H 0.5211(4) 0.4404(6) 0.4616(4) 0.160 Uiso 1 calc R .
H18B H 0.5066(4) 0.5319(6) 0.4196(4) 0.160 Uiso 1 calc R .
H18A H 0.5791(4) 0.5167(6) 0.4787(4) 0.160 Uiso 1 calc R .
C19 C 0.6118(6) 0.3295(6) 0.2358(5) 0.137(4) Uani 1 d . .
H19B H 0.6533(6) 0.3571(6) 0.2693(5) 0.164 Uiso 1 calc R .
H19A H 0.5749(6) 0.3756(6) 0.2217(5) 0.164 Uiso 1 calc R .
C20 C 0.6246(8) 0.2983(7) 0.1811(6) 0.173(6) Uani 1 d . .
H20B H 0.6015(8) 0.3391(7) 0.1437(6) 0.207 Uiso 1 calc R .
H20A H 0.6739(8) 0.2986(7) 0.1925(6) 0.207 Uiso 1 calc R .
C21 C 0.6001(9) 0.2146(8) 0.1676(7) 0.205(8) Uani 1 d . .
H21B H 0.6291(9) 0.1769(8) 0.1535(7) 0.246 Uiso 1 calc R .
H21A H 0.5536(9) 0.2159(8) 0.1326(7) 0.246 Uiso 1 calc R .
C22 C 0.5990(6) 0.1749(6) 0.2268(6) 0.143(5) Uani 1 d . .
H22B H 0.5600(6) 0.1327(6) 0.2160(6) 0.171 Uiso 1 calc R .
H22A H 0.6416(6) 0.1414(6) 0.2522(6) 0.171 Uiso 1 calc R .
C23 C 0.1149(2) 0.7552(3) 0.3863(2) 0.0261(9) Uani 1 d . .
C24 C -0.0357(2) 0.7380(4) 0.3668(2) 0.0469(13) Uani 1 d . .
H24C H -0.0368(2) 0.8047(4) 0.3709(2) 0.070 Uiso 1 calc R .
H24B H -0.0232(2) 0.7096(4) 0.4089(2) 0.070 Uiso 1 calc R .
H24A H -0.0808(2) 0.7163(4) 0.3369(2) 0.070 Uiso 1 calc R .
C25 C 0.0254(3) 0.5782(4) 0.3301(2) 0.0541(15) Uani 1 d . .
H25C H -0.0212(3) 0.5587(4) 0.3030(2) 0.081 Uiso 1 calc R .
H25B H 0.0399(3) 0.5521(4) 0.3731(2) 0.081 Uiso 1 calc R .
H25A H 0.0558(3) 0.5569(4) 0.3115(2) 0.081 Uiso 1 calc R .
C26 C -0.0084(3) 0.7446(4) 0.2491(2) 0.058(2) Uani 1 d . .
H26C H -0.0087(3) 0.8116(4) 0.2473(2) 0.087 Uiso 1 calc R .
H26B H -0.0550(3) 0.7216(4) 0.2267(2) 0.087 Uiso 1 calc R .
H26A H 0.0194(3) 0.7205(4) 0.2283(2) 0.087 Uiso 1 calc R .
C27 C 0.1666(3) 0.6618(4) 0.2908(3) 0.062(2) Uani 1 d . .
H27C H 0.1568(3) 0.7184(4) 0.2656(3) 0.092 Uiso 1 calc R .
H27B H 0.1273(3) 0.6207(4) 0.2727(3) 0.092 Uiso 1 calc R .
H27A H 0.2064(3) 0.6318(4) 0.2897(3) 0.092 Uiso 1 calc R .
C28 C 0.2022(3) 0.5772(4) 0.4191(2) 0.0482(13) Uani 1 d . .
H28C H 0.1604(3) 0.5409(4) 0.4037(2) 0.072 Uiso 1 calc R .
H28B H 0.2188(3) 0.5875(4) 0.4653(2) 0.072 Uiso 1 calc R .
H28A H 0.2368(3) 0.5442(4) 0.4106(2) 0.072 Uiso 1 calc R .
C29 C 0.2681(3) 0.7508(4) 0.4106(3) 0.0516(14) Uani 1 d . .
H29C H 0.2628(3) 0.8111(4) 0.3904(3) 0.077 Uiso 1 calc R .
H29B H 0.3016(3) 0.7150(4) 0.4022(3) 0.077 Uiso 1 calc R .
H29A H 0.2836(3) 0.7584(4) 0.4569(3) 0.077 Uiso 1 calc R .
C30 C 0.1323(3) 0.8959(4) 0.2904(3) 0.0539(15) Uani 1 d . .
H30C H 0.0969(3) 0.8632(4) 0.2547(3) 0.081 Uiso 1 calc R .
H30B H 0.1770(3) 0.8716(4) 0.2975(3) 0.081 Uiso 1 calc R .
H30A H 0.1303(3) 0.9613(4) 0.2801(3) 0.081 Uiso 1 calc R .
C31 C 0.1887(3) 0.9448(4) 0.4297(3) 0.0512(14) Uani 1 d . .
H31C H 0.2320(3) 0.9134(4) 0.4404(3) 0.077 Uiso 1 calc R .
H31B H 0.1799(3) 0.9484(4) 0.4680(3) 0.077 Uiso 1 calc R .
H31A H 0.1910(3) 1.0068(4) 0.4144(3) 0.077 Uiso 1 calc R .
C32 C 0.0390(3) 0.9468(4) 0.3497(3) 0.0525(14) Uani 1 d . .
H32C H -0.0002(3) 0.9162(4) 0.3163(3) 0.079 Uiso 1 calc R .
H32B H 0.0433(3) 1.0087(4) 0.3356(3) 0.079 Uiso 1 calc R .
H32A H 0.0323(3) 0.9503(4) 0.3892(3) 0.079 Uiso 1 calc R .
C33 C 0.1460(2) 0.5641(3) 0.5826(2) 0.0343(11) Uani 1 d . .
C34 C 0.1098(3) 0.4796(4) 0.5901(3) 0.063(2) Uani 1 d . .
H34C H 0.0652(3) 0.4969(4) 0.5877(3) 0.094 Uiso 1 calc R .
H34B H 0.1369(3) 0.4510(4) 0.6317(3) 0.094 Uiso 1 calc R .
H34A H 0.1038(3) 0.4362(4) 0.5557(3) 0.094 Uiso 1 calc R .
C35 C 0.1520(4) 0.6328(4) 0.6336(3) 0.078(2) Uani 1 d . .
H35C H 0.1066(4) 0.6477(4) 0.6301(3) 0.117 Uiso 1 calc R .
H35B H 0.1739(4) 0.6885(4) 0.6278(3) 0.117 Uiso 1 calc R .
H35A H 0.1794(4) 0.6067(4) 0.6760(3) 0.117 Uiso 1 calc R .
C36 C 0.2145(3) 0.5390(5) 0.5861(3) 0.072(2) Uani 1 d . .
H36C H 0.2089(3) 0.4944(5) 0.5525(3) 0.109 Uiso 1 calc R .
H36B H 0.2424(3) 0.5123(5) 0.6282(3) 0.109 Uiso 1 calc R .
H36A H 0.2368(3) 0.5940(5) 0.5800(3) 0.109 Uiso 1 calc R .
C37 C 0.1260(3) 0.9196(3) 0.5834(2) 0.0454(13) Uani 1 d . .
C38 C 0.0884(4) 0.9009(5) 0.6262(3) 0.082(2) Uani 1 d . .
H38C H 0.0408(4) 0.9200(5) 0.6035(3) 0.123 Uiso 1 calc R .
H38B H 0.1102(4) 0.9356(5) 0.6662(3) 0.123 Uiso 1 calc R .
H38A H 0.0903(4) 0.8354(5) 0.6359(3) 0.123 Uiso 1 calc R .
C39 C 0.1986(3) 0.8906(4) 0.6176(3) 0.071(2) Uani 1 d . .
H39C H 0.2006(3) 0.8254(4) 0.6281(3) 0.107 Uiso 1 calc R .
H39B H 0.2207(3) 0.9262(4) 0.6572(3) 0.107 Uiso 1 calc R .
H39A H 0.2219(3) 0.9014(4) 0.5901(3) 0.107 Uiso 1 calc R .
C40 C 0.1191(4) 1.0191(4) 0.5661(3) 0.080(2) Uani 1 d . .
H40C H 0.0709(4) 1.0350(4) 0.5438(3) 0.121 Uiso 1 calc R .
H40B H 0.1415(4) 1.0313(4) 0.5378(3) 0.121 Uiso 1 calc R .
H40A H 0.1405(4) 1.0559(4) 0.6051(3) 0.121 Uiso 1 calc R .
C41 C -0.0629(3) 0.6449(4) 0.5828(3) 0.0485(13) Uani 1 d . .
H41B H -0.0301(3) 0.6409(4) 0.6284(3) 0.058 Uiso 1 calc R .
H41A H -0.0640(3) 0.5853(4) 0.5620(3) 0.058 Uiso 1 calc R .
C42 C -0.1316(3) 0.6691(5) 0.5771(4) 0.071(2) Uani 1 d . .
H42B H -0.1665(3) 0.6282(5) 0.5462(4) 0.085 Uiso 1 calc R .
H42A H -0.1335(3) 0.6643(5) 0.6192(4) 0.085 Uiso 1 calc R .
C43 C -0.1423(4) 0.7619(6) 0.5546(6) 0.126(4) Uani 1 d . .
H43B H -0.1878(4) 0.7675(6) 0.5184(6) 0.151 Uiso 1 calc R .
H43A H -0.1407(4) 0.8028(6) 0.5894(6) 0.151 Uiso 1 calc R .
C44 C -0.0937(5) 0.7878(6) 0.5351(6) 0.144(5) Uani 1 d . .
H44B H -0.0719(5) 0.8455(6) 0.5566(6) 0.173 Uiso 1 calc R .
H44A H -0.1146(5) 0.7983(6) 0.4882(6) 0.173 Uiso 1 calc R .

loop_
_atom_type_symbol
_atom_type_description
_atom_type_scat_dispersion_real
_atom_type_scat_dispersion_imag
_atom_type_scat_source
C C 0.0033 0.0016 'International Tables Vol C Tables 4.2.6.8 and 6.1.1.4'
H H 0.0000 0.0000 'International Tables Vol C Tables 4.2.6.8 and 6.1.1.4'
Si Si 0.0817 0.0704 'International Tables Vol C Tables 4.2.6.8 and 6.1.1.4'
Al Al 0.0645 0.0514 'International Tables Vol C Tables 4.2.6.8 and 6.1.1.4'
S S 0.1246 0.1234 'International Tables Vol C Tables 4.2.6.8 and 6.1.1.4'
O O 0.0106 0.0060 'International Tables Vol C Tables 4.2.6.8 and 6.1.1.4'
Li Li -0.0003 0.0001 'International Tables Vol C Tables 4.2.6.8 and 6.1.1.4'

loop_
_geom_angle_atom_site_label_1
_geom_angle_atom_site_label_2
_geom_angle_atom_site_label_3
_geom_angle
_geom_angle_site_symmetry_1
_geom_angle_site_symmetry_3
_geom_angle_publ_flag
C1 Al1 S1 108.28(13) . . ?
C1 Al1 S2 109.65(14) . . ?
S1 Al1 S2 101.05(7) . . ?
C1 Al1 Li1 121.5(3) . . ?
S1 Al1 Li1 50.2(2) . . ?
S2 Al1 Li1 50.9(2) . . ?
C1 Al1 H1 117.3(16) . . ?
S1 Al1 H1 111.8(16) . . ?
S2 Al1 H1 107.6(16) . . ?
Li1 Al1 H1 121.2(17) . . ?
C23 Al2 S4 108.88(13) . . ?
C23 Al2 S3 110.49(14) . . ?
S4 Al2 S3 100.70(6) . . ?
C23 Al2 Li2 121.4(2) . . ?
S4 Al2 Li2 50.3(2) . . ?
S3 Al2 Li2 50.4(2) . . ?
C23 Al2 H2 114.1(16) . . ?
S4 Al2 H2 111.4(16) . . ?
S3 Al2 H2 110.5(15) . . ?
Li2 Al2 H2 124.6(16) . . ?
O1 Li1 S1 133.0(6) . . ?
O1 Li1 S2 125.6(5) . . ?
S1 Li1 S2 98.4(3) . . ?
O1 Li1 Al1 165.8(6) . . ?
S1 Li1 Al1 49.2(2) . . ?
S2 Li1 Al1 49.1(2) . . ?
O2 Li2 S4 128.3(5) . . ?
O2 Li2 S3 133.4(5) . . ?
S4 Li2 S3 98.0(3) . . ?
O2 Li2 Al2 175.0(5) . . ?
S4 Li2 Al2 48.7(2) . . ?
S3 Li2 Al2 49.3(2) . . ?
C11 S1 Al1 117.7(2) . . ?
C11 S1 Li1 108.3(3) . . ?
Al1 S1 Li1 80.6(3) . . ?
C15 S2 Al1 110.6(2) . . ?
C15 S2 Li1 101.1(3) . . ?
Al1 S2 Li1 80.0(2) . . ?
C33 S3 Al2 111.4(2) . . ?
C33 S3 Li2 100.9(3) . . ?
Al2 S3 Li2 80.3(2) . . ?
C37 S4 Al2 116.4(2) . . ?
C37 S4 Li2 110.0(3) . . ?
Al2 S4 Li2 81.0(2) . . ?
C2 Si1 C3 105.2(2) . . ?
C2 Si1 C4 103.5(3) . . ?
C3 Si1 C4 106.1(2) . . ?
C2 Si1 C1 113.6(2) . . ?
C3 Si1 C1 114.8(2) . . ?
C4 Si1 C1 112.7(2) . . ?
C5 Si2 C7 105.0(3) . . ?
C5 Si2 C1 113.2(2) . . ?
C7 Si2 C1 114.1(2) . . ?
C5 Si2 C6 105.1(3) . . ?
C7 Si2 C6 104.6(3) . . ?
C1 Si2 C6 113.9(2) . . ?
C10 Si3 C1 114.4(2) . . ?
C10 Si3 C9 103.7(3) . . ?
C1 Si3 C9 113.4(2) . . ?
C10 Si3 C8 104.1(3) . . ?
C1 Si3 C8 114.0(2) . . ?
C9 Si3 C8 106.1(3) . . ?
C25 Si4 C23 114.9(2) . . ?
C25 Si4 C24 105.0(3) . . ?
C23 Si4 C24 112.1(2) . . ?
C25 Si4 C26 103.8(3) . . ?
C23 Si4 C26 114.0(2) . . ?
C24 Si4 C26 106.1(3) . . ?
C28 Si5 C29 104.7(3) . . ?
C28 Si5 C23 112.4(2) . . ?
C29 Si5 C23 113.2(2) . . ?
C28 Si5 C27 105.2(3) . . ?
C29 Si5 C27 105.9(3) . . ?
C23 Si5 C27 114.5(2) . . ?
C31 Si6 C32 105.2(3) . . ?
C31 Si6 C23 113.3(2) . . ?
C32 Si6 C23 114.6(2) . . ?
C31 Si6 C30 105.4(3) . . ?
C32 Si6 C30 104.4(2) . . ?
C23 Si6 C30 113.0(2) . . ?
C22 O1 C19 108.6(5) . . ?
C22 O1 Li1 126.6(5) . . ?
C19 O1 Li1 123.3(5) . . ?
C41 O2 C44 108.6(4) . . ?
C41 O2 Li2 130.2(5) . . ?
C44 O2 Li2 121.1(5) . . ?
Si3 C1 Si2 111.2(2) . . ?
Si3 C1 Si1 110.8(2) . . ?
Si2 C1 Si1 109.3(2) . . ?
Si3 C1 Al1 111.6(2) . . ?
Si2 C1 Al1 108.0(2) . . ?
Si1 C1 Al1 105.7(2) . . ?
Si1 C2 H2C 109.5(2) . . ?
Si1 C2 H2B 109.5(2) . . ?
H2C C2 H2B 109.5 . . ?
Si1 C2 H2A 109.5(2) . . ?
H2C C2 H2A 109.5 . . ?
H2B C2 H2A 109.5 . . ?
Si1 C3 H3C 109.5(2) . . ?
Si1 C3 H3B 109.5(2) . . ?
H3C C3 H3B 109.5 . . ?
Si1 C3 H3A 109.5(2) . . ?
H3C C3 H3A 109.5 . . ?
H3B C3 H3A 109.5 . . ?
Si1 C4 H4C 109.5(2) . . ?
Si1 C4 H4B 109.5(2) . . ?
H4C C4 H4B 109.5 . . ?
Si1 C4 H4A 109.5(2) . . ?
H4C C4 H4A 109.5 . . ?
H4B C4 H4A 109.5 . . ?
Si2 C5 H5C 109.5(2) . . ?
Si2 C5 H5B 109.5(2) . . ?
H5C C5 H5B 109.5 . . ?
Si2 C5 H5A 109.5(2) . . ?
H5C C5 H5A 109.5 . . ?
H5B C5 H5A 109.5 . . ?
Si2 C6 H6C 109.5(2) . . ?
Si2 C6 H6B 109.5(2) . . ?
H6C C6 H6B 109.5 . . ?
Si2 C6 H6A 109.5(2) . . ?
H6C C6 H6A 109.5 . . ?
H6B C6 H6A 109.5 . . ?
Si2 C7 H7C 109.5(2) . . ?
Si2 C7 H7B 109.5(2) . . ?
H7C C7 H7B 109.5 . . ?
Si2 C7 H7A 109.5(2) . . ?
H7C C7 H7A 109.5 . . ?
H7B C7 H7A 109.5 . . ?
Si3 C8 H8C 109.5(2) . . ?
Si3 C8 H8B 109.5(2) . . ?
H8C C8 H8B 109.5 . . ?
Si3 C8 H8A 109.5(2) . . ?
H8C C8 H8A 109.5 . . ?
H8B C8 H8A 109.5 . . ?
Si3 C9 H9C 109.5(2) . . ?
Si3 C9 H9B 109.5(2) . . ?
H9C C9 H9B 109.5 . . ?
Si3 C9 H9A 109.5(2) . . ?
H9C C9 H9A 109.5 . . ?
H9B C9 H9A 109.5 . . ?
Si3 C10 H10C 109.5(2) . . ?
Si3 C10 H10B 109.5(2) . . ?
H10C C10 H10B 109.5 . . ?
Si3 C10 H10A 109.5(2) . . ?
H10C C10 H10A 109.5 . . ?
H10B C10 H10A 109.5 . . ?
C13 C11 C14 110.7(5) . . ?
C13 C11 C12 110.1(5) . . ?
C14 C11 C12 110.2(5) . . ?
C13 C11 S1 112.5(4) . . ?
C14 C11 S1 108.2(4) . . ?
C12 C11 S1 104.9(4) . . ?
C11 C12 H12C 109.5(4) . . ?
C11 C12 H12B 109.5(4) . . ?
H12C C12 H12B 109.5 . . ?
C11 C12 H12A 109.5(3) . . ?
H12C C12 H12A 109.5 . . ?
H12B C12 H12A 109.5 . . ?
C11 C13 H13C 109.5(3) . . ?
C11 C13 H13B 109.5(3) . . ?
H13C C13 H13B 109.5 . . ?
C11 C13 H13A 109.5(3) . . ?
H13C C13 H13A 109.5 . . ?
H13B C13 H13A 109.5 . . ?
C11 C14 H14C 109.5(3) . . ?
C11 C14 H14B 109.5(3) . . ?
H14C C14 H14B 109.5 . . ?
C11 C14 H14A 109.5(4) . . ?
H14C C14 H14A 109.5 . . ?
H14B C14 H14A 109.5 . . ?
C18 C15 C17 111.8(6) . . ?
C18 C15 C16 111.7(7) . . ?
C17 C15 C16 108.4(5) . . ?
C18 C15 S2 109.9(4) . . ?
C17 C15 S2 106.0(4) . . ?
C16 C15 S2 108.8(4) . . ?
C15 C16 H16C 109.5(4) . . ?
C15 C16 H16B 109.5(3) . . ?
H16C C16 H16B 109.5 . . ?
C15 C16 H16A 109.5(4) . . ?
H16C C16 H16A 109.5 . . ?
H16B C16 H16A 109.5 . . ?
C15 C17 H17C 109.5(4) . . ?
C15 C17 H17B 109.5(4) . . ?
H17C C17 H17B 109.5 . . ?
C15 C17 H17A 109.5(4) . . ?
H17C C17 H17A 109.5 . . ?
H17B C17 H17A 109.5 . . ?
C15 C18 H18C 109.5(4) . . ?
C15 C18 H18B 109.5(5) . . ?
H18C C18 H18B 109.5 . . ?
C15 C18 H18A 109.5(3) . . ?
H18C C18 H18A 109.5 . . ?
H18B C18 H18A 109.5 . . ?
O1 C19 C20 106.0(7) . . ?
O1 C19 H19B 110.5(6) . . ?
C20 C19 H19B 110.5(8) . . ?
O1 C19 H19A 110.5(5) . . ?
C20 C19 H19A 110.5(7) . . ?
H19B C19 H19A 108.7 . . ?
C21 C20 C19 106.5(8) . . ?
C21 C20 H20B 110.4(10) . . ?
C19 C20 H20B 110.4(7) . . ?
C21 C20 H20A 110.4(10) . . ?
C19 C20 H20A 110.4(8) . . ?
H20B C20 H20A 108.6 . . ?
C20 C21 C22 107.8(10) . . ?
C20 C21 H21B 110.1(8) . . ?
C22 C21 H21B 110.1(6) . . ?
C20 C21 H21A 110.1(11) . . ?
C22 C21 H21A 110.1(8) . . ?
H21B C21 H21A 108.5 . . ?
O1 C22 C21 104.0(7) . . ?
O1 C22 H22B 111.0(5) . . ?
C21 C22 H22B 111.0(8) . . ?
O1 C22 H22A 111.0(6) . . ?
C21 C22 H22A 111.0(8) . . ?
H22B C22 H22A 109.0 . . ?
Si5 C23 Si4 111.9(2) . . ?
Si5 C23 Si6 109.7(2) . . ?
Si4 C23 Si6 110.3(2) . . ?
Si5 C23 Al2 104.2(2) . . ?
Si4 C23 Al2 111.6(2) . . ?
Si6 C23 Al2 109.0(2) . . ?
Si4 C24 H24C 109.5(2) . . ?
Si4 C24 H24B 109.5(2) . . ?
H24C C24 H24B 109.5 . . ?
Si4 C24 H24A 109.5(2) . . ?
H24C C24 H24A 109.5 . . ?
H24B C24 H24A 109.5 . . ?
Si4 C25 H25C 109.5(2) . . ?
Si4 C25 H25B 109.5(2) . . ?
H25C C25 H25B 109.5 . . ?
Si4 C25 H25A 109.5(2) . . ?
H25C C25 H25A 109.5 . . ?
H25B C25 H25A 109.5 . . ?
Si4 C26 H26C 109.5(2) . . ?
Si4 C26 H26B 109.5(2) . . ?
H26C C26 H26B 109.5 . . ?
Si4 C26 H26A 109.5(2) . . ?
H26C C26 H26A 109.5 . . ?
H26B C26 H26A 109.5 . . ?
Si5 C27 H27C 109.5(2) . . ?
Si5 C27 H27B 109.5(2) . . ?
H27C C27 H27B 109.5 . . ?
Si5 C27 H27A 109.5(2) . . ?
H27C C27 H27A 109.5 . . ?
H27B C27 H27A 109.5 . . ?
Si5 C28 H28C 109.5(2) . . ?
Si5 C28 H28B 109.5(2) . . ?
H28C C28 H28B 109.5 . . ?
Si5 C28 H28A 109.5(2) . . ?
H28C C28 H28A 109.5 . . ?
H28B C28 H28A 109.5 . . ?
Si5 C29 H29C 109.5(2) . . ?
Si5 C29 H29B 109.5(2) . . ?
H29C C29 H29B 109.5 . . ?
Si5 C29 H29A 109.5(2) . . ?
H29C C29 H29A 109.5 . . ?
H29B C29 H29A 109.5 . . ?
Si6 C30 H30C 109.5(2) . . ?
Si6 C30 H30B 109.5(2) . . ?
H30C C30 H30B 109.5 . . ?
Si6 C30 H30A 109.5(2) . . ?
H30C C30 H30A 109.5 . . ?
H30B C30 H30A 109.5 . . ?
Si6 C31 H31C 109.5(2) . . ?
Si6 C31 H31B 109.5(2) . . ?
H31C C31 H31B 109.5 . . ?
Si6 C31 H31A 109.5(2) . . ?
H31C C31 H31A 109.5 . . ?
H31B C31 H31A 109.5 . . ?
Si6 C32 H32C 109.5(2) . . ?
Si6 C32 H32B 109.5(2) . . ?
H32C C32 H32B 109.5 . . ?
Si6 C32 H32A 109.5(2) . . ?
H32C C32 H32A 109.5 . . ?
H32B C32 H32A 109.5 . . ?
C36 C33 C35 111.4(5) . . ?
C36 C33 C34 110.3(5) . . ?
C35 C33 C34 109.3(5) . . ?
C36 C33 S3 109.9(3) . . ?
C35 C33 S3 109.9(4) . . ?
C34 C33 S3 105.9(3) . . ?
C33 C34 H34C 109.5(3) . . ?
C33 C34 H34B 109.5(3) . . ?
H34C C34 H34B 109.5 . . ?
C33 C34 H34A 109.5(3) . . ?
H34C C34 H34A 109.5 . . ?
H34B C34 H34A 109.5 . . ?
C33 C35 H35C 109.5(4) . . ?
C33 C35 H35B 109.5(3) . . ?
H35C C35 H35B 109.5 . . ?
C33 C35 H35A 109.5(3) . . ?
H35C C35 H35A 109.5 . . ?
H35B C35 H35A 109.5 . . ?
C33 C36 H36C 109.5(3) . . ?

loop_
_geom_bond_atom_site_label_1
_geom_bond_atom_site_label_2
_geom_bond_distance
_geom_bond_site_symmetry_2
_geom_bond_publ_flag
Al1 C1 2.026(4) . ?
Al1 S1 2.328(2) . ?
Al1 S2 2.329(2) . ?
Al1 Li1 3.032(9) . ?
Al1 H1 1.66(5) . ?
Al2 C23 2.023(4) . ?
Al2 S4 2.321(2) . ?
Al2 S3 2.346(2) . ?
Al2 Li2 3.049(9) . ?
Al2 H2 1.59(4) . ?
Li1 O1 1.856(10) . ?
Li1 S1 2.361(10) . ?
Li1 S2 2.389(10) . ?
Li2 O2 1.850(9) . ?
Li2 S4 2.374(10) . ?
Li2 S3 2.386(10) . ?
S1 C11 1.861(5) . ?
S2 C15 1.872(6) . ?
S3 C33 1.865(4) . ?
S4 C37 1.858(5) . ?
Si1 C2 1.874(5) . ?
Si1 C3 1.879(5) . ?
Si1 C4 1.885(5) . ?
Si1 C1 1.892(4) . ?
Si2 C5 1.880(5) . ?
Si2 C7 1.880(6) . ?
Si2 C1 1.884(4) . ?
Si2 C6 1.891(5) . ?
Si3 C10 1.866(5) . ?
Si3 C1 1.879(5) . ?
Si3 C9 1.883(6) . ?
Si3 C8 1.889(6) . ?
Si4 C25 1.873(5) . ?
Si4 C23 1.880(4) . ?
Si4 C24 1.883(5) . ?
Si4 C26 1.891(5) . ?
Si5 C28 1.869(5) . ?
Si5 C29 1.870(5) . ?
Si5 C23 1.882(4) . ?
Si5 C27 1.889(5) . ?
Si6 C31 1.873(5) . ?
Si6 C32 1.882(5) . ?
Si6 C23 1.891(4) . ?
Si6 C30 1.893(5) . ?
O1 C22 1.376(8) . ?
O1 C19 1.424(8) . ?
O2 C41 1.425(6) . ?
O2 C44 1.434(8) . ?
C2 H2C 0.98 . ?
C2 H2B 0.98 . ?
C2 H2A 0.98 . ?
C3 H3C 0.98 . ?
C3 H3B 0.98 . ?
C3 H3A 0.98 . ?
C4 H4C 0.98 . ?
C4 H4B 0.98 . ?
C4 H4A 0.98 . ?
C5 H5C 0.98 . ?
C5 H5B 0.98 . ?
C5 H5A 0.98 . ?
C6 H6C 0.98 . ?
C6 H6B 0.98 . ?
C6 H6A 0.98 . ?
C7 H7C 0.98 . ?
C7 H7B 0.98 . ?
C7 H7A 0.98 . ?
C8 H8C 0.98 . ?
C8 H8B 0.98 . ?
C8 H8A 0.98 . ?
C9 H9C 0.98 . ?
C9 H9B 0.98 . ?
C9 H9A 0.98 . ?
C10 H10C 0.98 . ?
C10 H10B 0.98 . ?
C10 H10A 0.98 . ?
C11 C13 1.515(8) . ?
C11 C14 1.516(8) . ?
C11 C12 1.532(8) . ?
C12 H12C 0.98 . ?
C12 H12B 0.98 . ?
C12 H12A 0.98 . ?
C13 H13C 0.98 . ?
C13 H13B 0.98 . ?
C13 H13A 0.98 . ?
C14 H14C 0.98 . ?
C14 H14B 0.98 . ?
C14 H14A 0.98 . ?
C15 C18 1.494(9) . ?
C15 C17 1.494(8) . ?
C15 C16 1.514(9) . ?
C16 H16C 0.98 . ?
C16 H16B 0.98 . ?
C16 H16A 0.98 . ?
C17 H17C 0.98 . ?
C17 H17B 0.98 . ?
C17 H17A 0.98 . ?
C18 H18C 0.98 . ?
C18 H18B 0.98 . ?
C18 H18A 0.98 . ?
C19 C20 1.473(10) . ?
C19 H19B 0.99 . ?
C19 H19A 0.99 . ?
C20 C21 1.318(14) . ?
C20 H20B 0.99 . ?
C20 H20A 0.99 . ?
C21 C22 1.492(13) . ?
C21 H21B 0.99 . ?
C21 H21A 0.99 . ?
C22 H22B 0.99 . ?
C22 H22A 0.99 . ?
C24 H24C 0.98 . ?
C24 H24B 0.98 . ?
C24 H24A 0.98 . ?
C25 H25C 0.98 . ?
C25 H25B 0.98 . ?
C25 H25A 0.98 . ?
C26 H26C 0.98 . ?
C26 H26B 0.98 . ?
C26 H26A 0.98 . ?
C27 H27C 0.98 . ?
C27 H27B 0.98 . ?
C27 H27A 0.98 . ?
C28 H28C 0.98 . ?
C28 H28B 0.98 . ?
C28 H28A 0.98 . ?
C29 H29C 0.98 . ?
C29 H29B 0.98 . ?
C29 H29A 0.98 . ?
C30 H30C 0.98 . ?
C30 H30B 0.98 . ?
C30 H30A 0.98 . ?
C31 H31C 0.98 . ?
C31 H31B 0.98 . ?
C31 H31A 0.98 . ?
C32 H32C 0.98 . ?
C32 H32B 0.98 . ?
C32 H32A 0.98 . ?
C33 C36 1.501(7) . ?
C33 C35 1.508(7) . ?
C33 C34 1.512(7) . ?
C34 H34C 0.98 . ?
C34 H34B 0.98 . ?
C34 H34A 0.98 . ?
C35 H35C 0.98 . ?
C35 H35B 0.98 . ?
C35 H35A 0.98 . ?
C36 H36C 0.98 . ?
C36 H36B 0.98 . ?
C36 H36A 0.98 . ?
C37 C39 1.494(8) . ?
C37 C40 1.498(8) . ?
C37 C38 1.548(8) . ?
C38 H38C 0.98 . ?
C38 H38B 0.98 . ?
C38 H38A 0.98 . ?
C39 H39C 0.98 . ?
C39 H39B 0.98 . ?
C39 H39A 0.98 . ?
C40 H40C 0.98 . ?
C40 H40B 0.98 . ?
C40 H40A 0.98 . ?
C41 C42 1.486(8) . ?
C41 H41B 0.99 . ?
C41 H41A 0.99 . ?
C42 C43 1.433(10) . ?
C42 H42B 0.99 . ?
C42 H42A 0.99 . ?
C43 C44 1.367(9) . ?
C43 H43B 0.99 . ?
C43 H43A 0.99 . ?
C44 H44B 0.99 . ?
C44 H44A 0.99 . ?
